data_7708044
loop_
_publ_author_name
'Waters, Jessica E.'
'Hanf, Schirin'
'Rinc\'on-Nocito, Marina'
'Bond, Andrew David'
'Garc\'ia-Rodr\'iguez, Ra\'ul'
'Wright, Dominic S.'
'Colebatch, Annie Louise'

_publ_section_title
;
 Synthesis and Coordination Behaviour of Aluminate-based Quinolyl Ligands
;
_journal_name_full 'Dalton Transactions'
_journal_paper_doi 10.1039/D1DT02438H
_journal_year 2021
_chemical_formula_moiety 'C41 H47 Al Br 0.38 Cl 0.62 Li2 N3 O3, C7 H8'
_chemical_formula_sum 'C48 H55 Al Br0.38 Cl0.62 Li2 N3 O3'
_chemical_formula_weight 814.93
_space_group_crystal_system monoclinic
_space_group_IT_number 14
_space_group_name_Hall '-P 2yn'
_space_group_name_H-M_alt 'P 1 21/n 1'
_atom_sites_solution_hydrogens geom
_atom_sites_solution_primary dual
_atom_sites_solution_secondary difmap
_audit_creation_method SHELXL-2018/3
_audit_update_record
;
2021-08-06 deposited with the CCDC.	2021-08-12 downloaded from the CCDC.
;
_cell_angle_alpha 90
_cell_angle_beta 90.3302(13)
_cell_angle_gamma 90
_cell_formula_units_Z 4
_cell_length_a 13.2730(3)
_cell_length_b 17.3309(5)
_cell_length_c 20.3751(4)
_cell_measurement_reflns_used 12920
_cell_measurement_temperature 180(2)
_cell_measurement_theta_max 20.82
_cell_measurement_theta_min 1.02
_cell_volume 4686.87(19)
_computing_cell_refinement 'HKL Scalepack (Otwinowski & Minor, 1997)'
_computing_data_collection 'COLLECT (Nonius, 1999)'
_computing_data_reduction 'HKL Denzo and Scalepack (Otwinowski & Minor, 1997)'
_computing_molecular_graphics 'Mercury (Macrae et al., 2008)'
_computing_publication_material SHELXL
_computing_structure_refinement 'SHELXL (Sheldrick, 2015)'
_computing_structure_solution 'SHELXT (Sheldrick, 2015)'
_diffrn_ambient_temperature 180(2)
_diffrn_measured_fraction_theta_full 0.973
_diffrn_measured_fraction_theta_max 0.973
_diffrn_measurement_device_type 'Nonius KappaCCD'
_diffrn_measurement_method '\w and \f-scans'
_diffrn_radiation_type MoK\a
_diffrn_radiation_wavelength 0.71073
_diffrn_reflns_av_R_equivalents 0.0327
_diffrn_reflns_av_unetI/netI 0.0302
_diffrn_reflns_Laue_measured_fraction_full 0.973
_diffrn_reflns_Laue_measured_fraction_max 0.973
_diffrn_reflns_limit_h_max 13
_diffrn_reflns_limit_h_min -13
_diffrn_reflns_limit_k_max 17
_diffrn_reflns_limit_k_min -16
_diffrn_reflns_limit_l_max 20
_diffrn_reflns_limit_l_min -20
_diffrn_reflns_number 20738
_diffrn_reflns_point_group_measured_fraction_full 0.973
_diffrn_reflns_point_group_measured_fraction_max 0.973
_diffrn_reflns_theta_full 20.843
_diffrn_reflns_theta_max 20.843
_diffrn_reflns_theta_min 3.562
_diffrn_source 'fine-focus sealed tube'
_exptl_absorpt_coefficient_mu 0.440
_exptl_absorpt_correction_T_max 0.984
_exptl_absorpt_correction_T_min 0.963
_exptl_absorpt_correction_type multi-scan
_exptl_absorpt_process_details 'SORTAV (Blessing, 1995)'
_exptl_crystal_colour colourless
_exptl_crystal_density_diffrn 1.155
_exptl_crystal_description block
_exptl_crystal_F_000 1723
_exptl_crystal_size_max 0.230
_exptl_crystal_size_mid 0.230
_exptl_crystal_size_min 0.180
_refine_diff_density_max 0.545
_refine_diff_density_min -0.479
_refine_diff_density_rms 0.062
_refine_ls_extinction_method none
_refine_ls_goodness_of_fit_ref 1.034
_refine_ls_hydrogen_treatment constr
_refine_ls_matrix_type full
_refine_ls_number_parameters 538
_refine_ls_number_reflns 4800
_refine_ls_number_restraints 162
_refine_ls_restrained_S_all 1.107
_refine_ls_R_factor_all 0.0947
_refine_ls_R_factor_gt 0.0819
_refine_ls_shift/su_max 0.000
_refine_ls_shift/su_mean 0.000
_refine_ls_structure_factor_coef Fsqd
_refine_ls_weighting_details 'w=1/[\s^2^(Fo^2^)+(0.1454P)^2^+7.9120P] where P=(Fo^2^+2Fc^2^)/3'
_refine_ls_weighting_scheme calc
_refine_ls_wR_factor_gt 0.2305
_refine_ls_wR_factor_ref 0.2450
_reflns_Friedel_coverage 0.000
_reflns_number_gt 3970
_reflns_number_total 4800
_reflns_threshold_expression 'I > 2\s(I)'
_cod_data_source_file d1dt02438h2.cif
_cod_data_source_block 1_Li_ClBr_Li_THF
_cod_original_sg_symbol_H-M 'P 21/n'
_cod_database_code 7708044
_cambridge_user_name 'Raul Garcia'
_cambridge_user_crsid rg489
_cambridge_supervisor_name 'Dominic Wright'
_cambridge_supervisor_crsid dsw1000
_cambridge_crystallographer_name 'Andrew Bond'
_cambridge_crystallographer_crsid adb29
_cambridge_sample_id RG59
_cambridge_data_id DW1435
_shelx_space_group_comment
;
The symmetry employed for this shelxl refinement is uniquely defined
by the following loop, which should always be used as a source of
symmetry information in preference to the above space-group names.
They are only intended as comments.
;
_shelx_estimated_absorpt_t_min 0.906
_shelx_estimated_absorpt_t_max 0.925

loop_
_space_group_symop_operation_xyz
'x, y, z'
'-x+1/2, y+1/2, -z+1/2'
'-x, -y, -z'
'x-1/2, -y-1/2, z-1/2'

loop_
_atom_site_label
_atom_site_type_symbol
_atom_site_fract_x
_atom_site_fract_y
_atom_site_fract_z
_atom_site_U_iso_or_equiv
_atom_site_adp_type
_atom_site_occupancy
_atom_site_site_symmetry_order
_atom_site_calc_flag
_atom_site_refinement_flags_posn
_atom_site_refinement_flags_adp
_atom_site_refinement_flags_occupancy
_atom_site_disorder_assembly
_atom_site_disorder_group
Cl1 Cl 0.7475(14) 0.5726(10) 0.3970(8) 0.080(5) Uani 0.622(8) 1 d . . P . .
Br1 Br 0.7255(11) 0.5738(6) 0.3904(5) 0.0637(16) Uani 0.378(8) 1 d . . P . .
Al1 Al 0.76118(14) 0.85123(10) 0.52647(9) 0.0672(6) Uani 1 1 d . . . . .
Li1 Li 0.7564(7) 0.4423(6) 0.3713(5) 0.073(3) Uani 1 1 d . . . . .
Li2 Li 0.7454(6) 0.6969(5) 0.4541(4) 0.060(2) Uani 1 1 d . . . . .
O1 O 0.7991(4) 0.4200(3) 0.2856(3) 0.1145(18) Uani 1 1 d D . . . .
C1 C 0.7441(9) 0.4136(14) 0.2216(5) 0.126(7) Uani 0.471(14) 1 d D U P A 1
H1A H 0.691360 0.453837 0.218884 0.151 Uiso 0.471(14) 1 calc R U P A 1
H1B H 0.711045 0.362507 0.218447 0.151 Uiso 0.471(14) 1 calc R U P A 1
C2 C 0.8193(13) 0.4235(14) 0.1646(5) 0.152(9) Uani 0.471(14) 1 d D U P A 1
H2A H 0.813056 0.475533 0.144885 0.183 Uiso 0.471(14) 1 calc R U P A 1
H2B H 0.807031 0.384405 0.130062 0.183 Uiso 0.471(14) 1 calc R U P A 1
C3 C 0.9254(10) 0.4125(11) 0.1960(7) 0.266(9) Uani 0.471(14) 1 d D U P A 1
H3A H 0.966407 0.459853 0.191339 0.319 Uiso 0.471(14) 1 calc R U P A 1
H3B H 0.961448 0.369005 0.175045 0.319 Uiso 0.471(14) 1 calc R U P A 1
C4 C 0.9047(12) 0.395(2) 0.2702(8) 0.233(16) Uani 0.471(14) 1 d D U P A 1
H4A H 0.912294 0.338779 0.278767 0.279 Uiso 0.471(14) 1 calc R U P A 1
H4B H 0.953470 0.422877 0.298317 0.279 Uiso 0.471(14) 1 calc R U P A 1
C1' C 0.786(2) 0.3438(11) 0.2524(13) 0.240(15) Uani 0.529(14) 1 d D U P A 2
H1A' H 0.716186 0.339262 0.235176 0.288 Uiso 0.529(14) 1 calc R U P A 2
H1B' H 0.797331 0.301636 0.284278 0.288 Uiso 0.529(14) 1 calc R U P A 2
C2' C 0.8614(17) 0.3370(10) 0.1955(9) 0.181(10) Uani 0.529(14) 1 d D U P A 2
H2A' H 0.825187 0.331501 0.153182 0.217 Uiso 0.529(14) 1 calc R U P A 2
H2B' H 0.905263 0.291412 0.201893 0.217 Uiso 0.529(14) 1 calc R U P A 2
C3' C 0.9254(10) 0.4125(11) 0.1960(7) 0.266(9) Uani 0.529(14) 1 d D U P A 2
H3A' H 0.920618 0.439104 0.153126 0.319 Uiso 0.529(14) 1 calc R U P A 2
H3B' H 0.997120 0.400781 0.205344 0.319 Uiso 0.529(14) 1 calc R U P A 2
C4' C 0.8796(15) 0.4635(9) 0.2517(10) 0.159(8) Uani 0.529(14) 1 d D U P A 2
H4A' H 0.932968 0.477809 0.283603 0.191 Uiso 0.529(14) 1 calc R U P A 2
H4B' H 0.851458 0.511462 0.232707 0.191 Uiso 0.529(14) 1 calc R U P A 2
O2 O 0.6345(3) 0.3872(3) 0.3821(2) 0.0915(14) Uani 1 1 d D . . . .
C5 C 0.5579(7) 0.4047(13) 0.3307(4) 0.096(6) Uani 0.53(2) 1 d D U P B 1
H5A H 0.555508 0.362392 0.298094 0.115 Uiso 0.53(2) 1 calc R U P B 1
H5B H 0.575995 0.452995 0.307588 0.115 Uiso 0.53(2) 1 calc R U P B 1
C6 C 0.4537(7) 0.4137(15) 0.3637(5) 0.120(7) Uani 0.53(2) 1 d D U P B 1
H6A H 0.405800 0.374892 0.346436 0.144 Uiso 0.53(2) 1 calc R U P B 1
H6B H 0.425908 0.465830 0.355364 0.144 Uiso 0.53(2) 1 calc R U P B 1
C7 C 0.4718(5) 0.4014(7) 0.4384(4) 0.141(3) Uani 0.53(2) 1 d D U P B 1
H7A H 0.434801 0.355245 0.453856 0.169 Uiso 0.53(2) 1 calc R U P B 1
H7B H 0.448228 0.446772 0.463515 0.169 Uiso 0.53(2) 1 calc R U P B 1
C8 C 0.5872(5) 0.3901(6) 0.4479(3) 0.133(3) Uani 0.53(2) 1 d D U P B 1
H8A H 0.615619 0.433471 0.473653 0.160 Uiso 0.53(2) 1 calc R U P B 1
H8B H 0.600657 0.341544 0.471956 0.160 Uiso 0.53(2) 1 calc R U P B 1
C5' C 0.5581(8) 0.3515(17) 0.3396(8) 0.118(8) Uani 0.47(2) 1 d D U P B 2
H5A' H 0.574729 0.296392 0.332765 0.142 Uiso 0.47(2) 1 calc R U P B 2
H5B' H 0.557701 0.377321 0.296213 0.142 Uiso 0.47(2) 1 calc R U P B 2
C6' C 0.4515(7) 0.3586(18) 0.3716(8) 0.136(9) Uani 0.47(2) 1 d D U P B 2
H6A' H 0.421724 0.306982 0.379273 0.163 Uiso 0.47(2) 1 calc R U P B 2
H6B' H 0.405245 0.388864 0.343338 0.163 Uiso 0.47(2) 1 calc R U P B 2
C7' C 0.4718(5) 0.4014(7) 0.4384(4) 0.141(3) Uani 0.47(2) 1 d D U P B 2
H7A' H 0.453964 0.456729 0.435380 0.169 Uiso 0.47(2) 1 calc R U P B 2
H7B' H 0.433533 0.377479 0.474721 0.169 Uiso 0.47(2) 1 calc R U P B 2
C8' C 0.5872(5) 0.3901(6) 0.4479(3) 0.133(3) Uani 0.47(2) 1 d D U P B 2
H8A' H 0.615619 0.433471 0.473653 0.160 Uiso 0.47(2) 1 calc R U P B 2
H8B' H 0.600657 0.341544 0.471956 0.160 Uiso 0.47(2) 1 calc R U P B 2
O3 O 0.8476(3) 0.3930(3) 0.4301(3) 0.0984(16) Uani 1 1 d . . . . .
C100 C 0.9403(5) 0.4244(4) 0.4546(4) 0.085(2) Uani 1 1 d . U . . .
H10A H 0.928873 0.475987 0.474136 0.102 Uiso 1 1 calc R U . . .
H10B H 0.989889 0.429519 0.418773 0.102 Uiso 1 1 calc R U . . .
C101 C 0.9775(5) 0.3696(4) 0.5053(4) 0.089(2) Uani 1 1 d . U . . .
H10C H 1.051979 0.366128 0.504558 0.106 Uiso 1 1 calc R U . . .
H10D H 0.955971 0.385728 0.549631 0.106 Uiso 1 1 calc R U . . .
C102 C 0.9313(8) 0.2951(6) 0.4868(5) 0.135(3) Uani 1 1 d . U . . .
H10E H 0.980997 0.261807 0.464480 0.162 Uiso 1 1 calc R U . . .
H10F H 0.906671 0.267852 0.526329 0.162 Uiso 1 1 calc R U . . .
C103 C 0.8489(9) 0.3129(6) 0.4434(6) 0.153(4) Uani 1 1 d . U . . .
H10G H 0.856237 0.283758 0.401952 0.184 Uiso 1 1 calc R U . . .
H10H H 0.784513 0.297411 0.463968 0.184 Uiso 1 1 calc R U . . .
N1 N 0.7770(3) 0.6892(3) 0.5582(2) 0.0546(11) Uani 1 1 d . . . . .
N2 N 0.8627(3) 0.7756(3) 0.4191(2) 0.0589(12) Uani 1 1 d . . . . .
N3 N 0.6087(3) 0.7656(3) 0.4544(2) 0.0592(12) Uani 1 1 d . . . . .
C1A C 0.7701(7) 0.9527(4) 0.5716(4) 0.108(3) Uani 1 1 d . . . . .
H1AA H 0.840544 0.960418 0.586498 0.130 Uiso 1 1 calc R U . . .
H1AB H 0.754516 0.993682 0.539304 0.130 Uiso 1 1 calc R U . . .
C2A C 0.6999(11) 0.9629(6) 0.6313(5) 0.175(5) Uani 1 1 d . . . . .
H2AA H 0.723720 0.930419 0.667585 0.263 Uiso 1 1 calc R U . . .
H2AB H 0.631176 0.947754 0.619098 0.263 Uiso 1 1 calc R U . . .
H2AC H 0.700281 1.017094 0.645124 0.263 Uiso 1 1 calc R U . . .
C11 C 0.7877(4) 0.7598(4) 0.5845(3) 0.0629(15) Uani 1 1 d . . . . .
C12 C 0.8167(4) 0.7661(4) 0.6525(3) 0.0737(17) Uani 1 1 d . . . . .
H12A H 0.825195 0.815875 0.671155 0.088 Uiso 1 1 calc R U . . .
C13 C 0.8324(5) 0.7030(5) 0.6906(3) 0.0813(19) Uani 1 1 d . . . . .
H13A H 0.852289 0.708966 0.735233 0.098 Uiso 1 1 calc R U . . .
C14 C 0.8193(4) 0.6297(4) 0.6642(3) 0.0684(17) Uani 1 1 d . . . . .
C15 C 0.8302(6) 0.5597(5) 0.6999(4) 0.094(2) Uani 1 1 d . . . . .
H15A H 0.848380 0.561975 0.745043 0.113 Uiso 1 1 calc R U . . .
C16 C 0.8155(6) 0.4904(5) 0.6720(4) 0.093(2) Uani 1 1 d . . . . .
H16A H 0.822912 0.444617 0.697175 0.112 Uiso 1 1 calc R U . . .
C17 C 0.7890(5) 0.4861(4) 0.6050(4) 0.084(2) Uani 1 1 d . . . . .
H17A H 0.778949 0.437027 0.585289 0.101 Uiso 1 1 calc R U . . .
C18 C 0.7775(4) 0.5511(3) 0.5680(3) 0.0639(15) Uani 1 1 d . . . . .
H18A H 0.759868 0.547074 0.522879 0.077 Uiso 1 1 calc R U . . .
C19 C 0.7918(4) 0.6248(3) 0.5969(3) 0.0571(14) Uani 1 1 d . . . . .
C21 C 0.8627(4) 0.8410(3) 0.4534(3) 0.0647(15) Uani 1 1 d . . . . .
C22 C 0.9336(6) 0.8988(4) 0.4389(4) 0.086(2) Uani 1 1 d . . . . .
H22A H 0.933206 0.945610 0.463139 0.104 Uiso 1 1 calc R U . . .
C23 C 1.0041(6) 0.8882(5) 0.3897(4) 0.096(2) Uani 1 1 d . . . . .
H23A H 1.050562 0.928170 0.379650 0.115 Uiso 1 1 calc R U . . .
C24 C 1.0067(5) 0.8193(4) 0.3551(3) 0.0753(18) Uani 1 1 d . . . . .
C25 C 1.0782(5) 0.8038(6) 0.3046(4) 0.094(2) Uani 1 1 d . . . . .
H25A H 1.127592 0.841292 0.293711 0.112 Uiso 1 1 calc R U . . .
C26 C 1.0754(6) 0.7358(6) 0.2723(4) 0.101(3) Uani 1 1 d . . . . .
H26A H 1.123923 0.725334 0.239393 0.121 Uiso 1 1 calc R U . . .
C27 C 1.0034(5) 0.6816(5) 0.2863(4) 0.093(2) Uani 1 1 d . . . . .
H27A H 1.001986 0.634420 0.262542 0.112 Uiso 1 1 calc R U . . .
C28 C 0.9329(5) 0.6948(4) 0.3347(3) 0.0753(17) Uani 1 1 d . . . . .
H28A H 0.883840 0.656490 0.344013 0.090 Uiso 1 1 calc R U . . .
C29 C 0.9331(4) 0.7645(4) 0.3704(3) 0.0626(16) Uani 1 1 d . . . . .
C31 C 0.6257(4) 0.8329(3) 0.4852(3) 0.0656(16) Uani 1 1 d . . . . .
C32 C 0.5460(6) 0.8886(4) 0.4871(4) 0.0860(19) Uani 1 1 d . . . . .
H32A H 0.556497 0.936029 0.509508 0.103 Uiso 1 1 calc R U . . .
C33 C 0.4566(6) 0.8749(5) 0.4579(4) 0.098(2) Uani 1 1 d . . . . .
H33A H 0.406538 0.914098 0.457665 0.117 Uiso 1 1 calc R U . . .
C34 C 0.4364(4) 0.8049(4) 0.4281(3) 0.0762(18) Uani 1 1 d . . . . .
C35 C 0.3434(5) 0.7853(6) 0.3982(4) 0.096(2) Uani 1 1 d . . . . .
H35A H 0.289812 0.821666 0.398453 0.116 Uiso 1 1 calc R U . . .
C36 C 0.3294(5) 0.7164(6) 0.3695(4) 0.099(2) Uani 1 1 d . . . . .
H36A H 0.265731 0.703751 0.350876 0.118 Uiso 1 1 calc R U . . .
C37 C 0.4074(5) 0.6638(5) 0.3670(4) 0.092(2) Uani 1 1 d . . . . .
H37A H 0.396918 0.615536 0.346004 0.110 Uiso 1 1 calc R U . . .
C38 C 0.5003(5) 0.6801(4) 0.3945(3) 0.0765(18) Uani 1 1 d . . . . .
H38A H 0.553359 0.643436 0.392233 0.092 Uiso 1 1 calc R U . . .
C39 C 0.5156(4) 0.7508(3) 0.4257(3) 0.0621(15) Uani 1 1 d . . . . .
C1S C 0.8748(9) 0.1197(9) 0.3235(5) 0.171(2) Uiso 0.600(9) 1 d DG U P C 1
C2S C 0.7848(10) 0.1472(10) 0.2972(5) 0.171(2) Uiso 0.600(9) 1 d DG U P C 1
H2S H 0.779762 0.157857 0.251536 0.206 Uiso 0.600(9) 1 calc R U P C 1
C3S C 0.7024(9) 0.1592(9) 0.3376(7) 0.171(2) Uiso 0.600(9) 1 d G U P C 1
H3S H 0.640896 0.178008 0.319664 0.206 Uiso 0.600(9) 1 calc R U P C 1
C4S C 0.7098(9) 0.1436(9) 0.4044(7) 0.171(2) Uiso 0.600(9) 1 d G U P C 1
H4S H 0.653414 0.151829 0.432082 0.206 Uiso 0.600(9) 1 calc R U P C 1
C5S C 0.7997(11) 0.1161(10) 0.4307(5) 0.171(2) Uiso 0.600(9) 1 d G U P C 1
H5S H 0.804798 0.105498 0.476372 0.206 Uiso 0.600(9) 1 calc R U P C 1
C6S C 0.8822(9) 0.1042(10) 0.3903(6) 0.171(2) Uiso 0.600(9) 1 d DG U P C 1
H6S H 0.943665 0.085347 0.408245 0.206 Uiso 0.600(9) 1 calc R U P C 1
C7S C 0.9621(12) 0.0953(12) 0.2766(8) 0.171(2) Uiso 0.600(9) 1 d D U P C 1
H71S H 1.019756 0.077348 0.302778 0.257 Uiso 0.600(9) 1 calc R U P C 1
H72S H 0.938899 0.053559 0.247837 0.257 Uiso 0.600(9) 1 calc R U P C 1
H73S H 0.982460 0.139630 0.249985 0.257 Uiso 0.600(9) 1 calc R U P C 1
C1T C 0.7560(12) 0.1322(14) 0.3592(8) 0.171(2) Uiso 0.400(9) 1 d DG U P C 2
C2T C 0.8299(15) 0.1160(16) 0.4058(7) 0.171(2) Uiso 0.400(9) 1 d DG U P C 2
H2T H 0.812332 0.111441 0.450750 0.206 Uiso 0.400(9) 1 calc R U P C 2
C3T C 0.9294(13) 0.1064(16) 0.3866(10) 0.171(2) Uiso 0.400(9) 1 d G U P C 2
H3T H 0.979917 0.095382 0.418437 0.206 Uiso 0.400(9) 1 calc R U P C 2
C4T C 0.9551(12) 0.1131(13) 0.3208(11) 0.171(2) Uiso 0.400(9) 1 d G U P C 2
H4T H 1.023089 0.106562 0.307657 0.206 Uiso 0.400(9) 1 calc R U P C 2
C5T C 0.8811(15) 0.1293(14) 0.2742(8) 0.171(2) Uiso 0.400(9) 1 d G U P C 2
H5T H 0.898675 0.133800 0.229188 0.206 Uiso 0.400(9) 1 calc R U P C 2
C6T C 0.7816(14) 0.1388(15) 0.2934(8) 0.171(2) Uiso 0.400(9) 1 d DG U P C 2
H6T H 0.731089 0.149860 0.261499 0.206 Uiso 0.400(9) 1 calc R U P C 2
C7T C 0.6433(14) 0.1436(19) 0.3799(12) 0.171(2) Uiso 0.400(9) 1 d D U P C 2
H71T H 0.602200 0.154514 0.340855 0.257 Uiso 0.400(9) 1 calc R U P C 2
H72T H 0.618753 0.096571 0.401114 0.257 Uiso 0.400(9) 1 calc R U P C 2
H73T H 0.638608 0.186977 0.410591 0.257 Uiso 0.400(9) 1 calc R U P C 2

loop_
_atom_site_aniso_label
_atom_site_aniso_U_11
_atom_site_aniso_U_22
_atom_site_aniso_U_33
_atom_site_aniso_U_23
_atom_site_aniso_U_13
_atom_site_aniso_U_12
Cl1 0.079(10) 0.064(3) 0.096(6) -0.015(3) -0.028(3) 0.015(3)
Br1 0.064(4) 0.0578(18) 0.069(2) -0.0039(15) -0.008(3) 0.008(2)
Al1 0.0812(13) 0.0512(11) 0.0693(12) -0.0070(8) -0.0009(9) 0.0027(8)
Li1 0.066(6) 0.077(7) 0.075(6) -0.002(5) -0.006(5) 0.000(5)
Li2 0.058(5) 0.054(5) 0.069(6) 0.002(4) -0.003(4) 0.002(4)
O1 0.113(4) 0.127(5) 0.103(4) -0.032(3) 0.030(3) 0.003(3)
C1 0.111(10) 0.158(11) 0.107(10) -0.008(8) -0.010(8) 0.002(8)
C2 0.149(12) 0.163(13) 0.145(12) -0.016(9) 0.007(9) 0.002(9)
C3 0.267(11) 0.281(11) 0.250(10) -0.017(7) 0.010(7) -0.003(7)
C4 0.227(18) 0.248(18) 0.223(18) 0.006(10) -0.008(10) 0.009(10)
C1' 0.241(17) 0.232(17) 0.248(17) -0.010(10) 0.021(10) -0.009(10)
C2' 0.196(13) 0.189(13) 0.157(12) -0.020(9) 0.016(9) 0.004(9)
C3' 0.267(11) 0.281(11) 0.250(10) -0.017(7) 0.010(7) -0.003(7)
C4' 0.171(12) 0.152(11) 0.154(11) -0.020(9) 0.030(9) -0.018(9)
O2 0.066(3) 0.122(4) 0.086(3) -0.007(3) 0.003(2) -0.022(3)
C5 0.080(8) 0.113(10) 0.095(8) -0.012(7) 0.006(6) -0.021(7)
C6 0.111(9) 0.129(11) 0.121(10) -0.003(8) -0.004(7) -0.004(7)
C7 0.121(5) 0.170(6) 0.131(6) 0.001(5) -0.004(5) 0.010(5)
C8 0.115(5) 0.157(6) 0.128(5) 0.016(5) 0.003(5) -0.012(5)
C5' 0.106(10) 0.127(11) 0.122(11) -0.011(8) 0.010(8) -0.017(8)
C6' 0.118(11) 0.145(12) 0.145(12) -0.024(9) 0.019(8) -0.009(8)
C7' 0.121(5) 0.170(6) 0.131(6) 0.001(5) -0.004(5) 0.010(5)
C8' 0.115(5) 0.157(6) 0.128(5) 0.016(5) 0.003(5) -0.012(5)
O3 0.086(3) 0.066(3) 0.143(4) 0.003(3) -0.049(3) 0.004(2)
C100 0.058(4) 0.102(5) 0.095(4) 0.000(4) -0.005(3) -0.003(3)
C101 0.069(4) 0.105(5) 0.092(4) 0.008(4) -0.010(3) 0.008(4)
C102 0.138(6) 0.112(6) 0.155(7) 0.014(5) -0.056(6) 0.010(5)
C103 0.162(7) 0.100(6) 0.196(8) 0.001(6) -0.078(6) 0.001(5)
N1 0.048(3) 0.057(3) 0.058(3) 0.003(2) 0.004(2) 0.002(2)
N2 0.055(3) 0.061(3) 0.061(3) 0.008(2) -0.001(2) -0.002(2)
N3 0.059(3) 0.059(3) 0.059(3) 0.006(2) 0.002(2) 0.008(2)
C1A 0.149(7) 0.072(5) 0.103(6) -0.023(4) -0.021(5) 0.007(5)
C2A 0.316(16) 0.114(8) 0.096(6) -0.032(6) 0.006(8) 0.078(9)
C11 0.057(3) 0.070(4) 0.063(4) -0.002(3) 0.005(3) 0.002(3)
C12 0.074(4) 0.080(5) 0.067(4) -0.013(4) -0.004(3) 0.004(3)
C13 0.079(4) 0.110(6) 0.055(4) -0.003(4) -0.010(3) 0.006(4)
C14 0.059(4) 0.087(5) 0.059(4) 0.013(4) 0.007(3) 0.010(3)
C15 0.095(5) 0.119(7) 0.067(4) 0.028(5) -0.003(4) 0.009(4)
C16 0.097(5) 0.087(6) 0.096(6) 0.036(5) 0.009(4) 0.015(4)
C17 0.078(4) 0.066(4) 0.108(6) 0.017(4) 0.018(4) 0.006(3)
C18 0.059(4) 0.061(4) 0.072(4) 0.012(3) 0.008(3) 0.006(3)
C19 0.045(3) 0.067(4) 0.060(4) 0.010(3) 0.007(3) 0.005(3)
C21 0.066(4) 0.058(4) 0.070(4) 0.009(3) -0.009(3) -0.006(3)
C22 0.093(5) 0.069(4) 0.097(5) 0.005(4) 0.000(4) -0.016(4)
C23 0.084(5) 0.093(6) 0.111(6) 0.030(5) -0.002(5) -0.030(4)
C24 0.061(4) 0.089(5) 0.076(4) 0.019(4) -0.008(4) -0.001(4)
C25 0.059(4) 0.133(7) 0.090(5) 0.045(5) 0.001(4) -0.003(4)
C26 0.066(5) 0.158(8) 0.080(5) 0.020(6) 0.009(4) 0.025(5)
C27 0.070(4) 0.125(6) 0.086(5) 0.001(4) 0.013(4) 0.016(5)
C28 0.066(4) 0.088(5) 0.073(4) 0.003(4) 0.006(3) 0.009(3)
C29 0.047(3) 0.078(4) 0.063(4) 0.018(3) -0.003(3) -0.001(3)
C31 0.075(4) 0.055(4) 0.067(4) 0.007(3) 0.009(3) 0.012(3)
C32 0.082(5) 0.070(4) 0.106(5) -0.003(4) 0.002(4) 0.022(4)
C33 0.090(6) 0.081(6) 0.122(6) 0.011(5) 0.008(5) 0.036(4)
C34 0.053(4) 0.088(5) 0.087(4) 0.030(4) 0.004(3) 0.015(3)
C35 0.064(5) 0.113(7) 0.112(6) 0.038(5) -0.003(4) 0.018(4)
C36 0.059(4) 0.136(7) 0.101(6) 0.044(5) -0.009(4) -0.003(5)
C37 0.074(5) 0.106(6) 0.096(5) 0.014(4) -0.013(4) -0.015(4)
C38 0.061(4) 0.088(5) 0.080(4) 0.008(4) -0.006(3) -0.005(3)
C39 0.056(4) 0.070(4) 0.060(3) 0.017(3) 0.001(3) -0.001(3)

loop_
_atom_type_symbol
_atom_type_description
_atom_type_scat_dispersion_real
_atom_type_scat_dispersion_imag
_atom_type_scat_source
C C 0.0033 0.0016 'International Tables Vol C Tables 4.2.6.8 and 6.1.1.4'
H H 0.0000 0.0000 'International Tables Vol C Tables 4.2.6.8 and 6.1.1.4'
Li Li -0.0003 0.0001 'International Tables Vol C Tables 4.2.6.8 and 6.1.1.4'
N N 0.0061 0.0033 'International Tables Vol C Tables 4.2.6.8 and 6.1.1.4'
O O 0.0106 0.0060 'International Tables Vol C Tables 4.2.6.8 and 6.1.1.4'
Al Al 0.0645 0.0514 'International Tables Vol C Tables 4.2.6.8 and 6.1.1.4'
Cl Cl 0.1484 0.1585 'International Tables Vol C Tables 4.2.6.8 and 6.1.1.4'
Br Br -0.2901 2.4595 'International Tables Vol C Tables 4.2.6.8 and 6.1.1.4'

loop_
_geom_angle_atom_site_label_1
_geom_angle_atom_site_label_2
_geom_angle_atom_site_label_3
_geom_angle
_geom_angle_site_symmetry_1
_geom_angle_site_symmetry_3
_geom_angle_publ_flag
Li1 Cl1 Li2 164.6(9) . . ?
Li1 Br1 Li2 153.2(8) . . ?
C1A Al1 C31 112.7(3) . . ?
C1A Al1 C11 114.6(3) . . ?
C31 Al1 C11 106.0(2) . . ?
C1A Al1 C21 112.4(3) . . ?
C31 Al1 C21 106.1(2) . . ?
C11 Al1 C21 104.4(2) . . ?
C1A Al1 Li2 178.7(3) . . ?
C31 Al1 Li2 66.5(2) . . ?
C11 Al1 Li2 66.7(2) . . ?
C21 Al1 Li2 67.2(2) . . ?
O1 Li1 O2 105.4(5) . . ?
O1 Li1 O3 107.4(6) . . ?
O2 Li1 O3 104.0(5) . . ?
O1 Li1 Cl1 115.2(7) . . ?
O2 Li1 Cl1 114.8(7) . . ?
O3 Li1 Cl1 109.2(7) . . ?
O1 Li1 Br1 114.0(6) . . ?
O2 Li1 Br1 108.7(6) . . ?
O3 Li1 Br1 116.3(6) . . ?
Cl1 Li1 Br1 7.9(9) . . ?
N1 Li2 N3 100.9(4) . . ?
N1 Li2 N2 102.9(4) . . ?
N3 Li2 N2 104.8(4) . . ?
N1 Li2 Cl1 114.1(6) . . ?
N3 Li2 Cl1 119.7(6) . . ?
N2 Li2 Cl1 112.5(5) . . ?
N1 Li2 Br1 118.2(5) . . ?
N3 Li2 Br1 112.4(5) . . ?
N2 Li2 Br1 115.7(5) . . ?
Cl1 Li2 Br1 7.3(8) . . ?
N1 Li2 Al1 64.5(3) . . ?
N3 Li2 Al1 64.8(3) . . ?
N2 Li2 Al1 64.3(3) . . ?
Cl1 Li2 Al1 175.4(6) . . ?
Br1 Li2 Al1 176.8(5) . . ?
C4' O1 C1' 108.8(5) . . ?
C1 O1 C4 104.4(8) . . ?
C4' O1 Li1 123.4(7) . . ?
C1' O1 Li1 124.6(9) . . ?
C1 O1 Li1 132.7(7) . . ?
C4 O1 Li1 122.6(8) . . ?
O1 C1 C2 109.4(6) . . ?
O1 C1 H1A 109.8 . . ?
C2 C1 H1A 109.8 . . ?
O1 C1 H1B 109.8 . . ?
C2 C1 H1B 109.8 . . ?
H1A C1 H1B 108.2 . . ?
C1 C2 C3 105.3(6) . . ?
C1 C2 H2A 110.7 . . ?
C3 C2 H2A 110.7 . . ?
C1 C2 H2B 110.7 . . ?
C3 C2 H2B 110.7 . . ?
H2A C2 H2B 108.8 . . ?
C2 C3 C4 104.9(6) . . ?
C2 C3 H3A 110.8 . . ?
C4 C3 H3A 110.8 . . ?
C2 C3 H3B 110.8 . . ?
C4 C3 H3B 110.8 . . ?
H3A C3 H3B 108.8 . . ?
O1 C4 C3 108.2(7) . . ?
O1 C4 H4A 110.1 . . ?
C3 C4 H4A 110.1 . . ?
O1 C4 H4B 110.1 . . ?
C3 C4 H4B 110.1 . . ?
H4A C4 H4B 108.4 . . ?
O1 C1' C2' 109.4(6) . . ?
O1 C1' H1A' 109.8 . . ?
C2' C1' H1A' 109.8 . . ?
O1 C1' H1B' 109.8 . . ?
C2' C1' H1B' 109.8 . . ?
H1A' C1' H1B' 108.2 . . ?
C1' C2' C3' 106.8(6) . . ?
C1' C2' H2A' 110.4 . . ?
C3' C2' H2A' 110.4 . . ?
C1' C2' H2B' 110.4 . . ?
C3' C2' H2B' 110.4 . . ?
H2A' C2' H2B' 108.6 . . ?
C2' C3' C4' 105.3(5) . . ?
C2' C3' H3A' 110.7 . . ?
C4' C3' H3A' 110.7 . . ?
C2' C3' H3B' 110.7 . . ?
C4' C3' H3B' 110.7 . . ?
H3A' C3' H3B' 108.8 . . ?
O1 C4' C3' 109.6(6) . . ?
O1 C4' H4A' 109.8 . . ?
C3' C4' H4A' 109.8 . . ?
O1 C4' H4B' 109.8 . . ?
C3' C4' H4B' 109.8 . . ?
H4A' C4' H4B' 108.2 . . ?
C5' O2 C8' 104.7(6) . . ?
C8 O2 C5 109.8(4) . . ?
C5' O2 Li1 137.1(9) . . ?
C8' O2 Li1 117.0(5) . . ?
C8 O2 Li1 117.0(5) . . ?
C5 O2 Li1 113.4(8) . . ?
O2 C5 C6 108.8(6) . . ?
O2 C5 H5A 109.9 . . ?
C6 C5 H5A 109.9 . . ?
O2 C5 H5B 109.9 . . ?
C6 C5 H5B 109.9 . . ?
H5A C5 H5B 108.3 . . ?
C5 C6 C7 106.2(5) . . ?
C5 C6 H6A 110.5 . . ?
C7 C6 H6A 110.5 . . ?
C5 C6 H6B 110.5 . . ?
C7 C6 H6B 110.5 . . ?
H6A C6 H6B 108.7 . . ?
C6 C7 C8 106.5(4) . . ?
C6 C7 H7A 110.4 . . ?
C8 C7 H7A 110.4 . . ?
C6 C7 H7B 110.4 . . ?
C8 C7 H7B 110.4 . . ?
H7A C7 H7B 108.6 . . ?
O2 C8 C7 108.3(4) . . ?
O2 C8 H8A 110.0 . . ?
C7 C8 H8A 110.0 . . ?
O2 C8 H8B 110.0 . . ?
C7 C8 H8B 110.0 . . ?
H8A C8 H8B 108.4 . . ?
O2 C5' C6' 110.1(6) . . ?
O2 C5' H5A' 109.6 . . ?
C6' C5' H5A' 109.6 . . ?
O2 C5' H5B' 109.6 . . ?
C6' C5' H5B' 109.6 . . ?
H5A' C5' H5B' 108.2 . . ?
C5' C6' C7' 104.3(5) . . ?
C5' C6' H6A' 110.9 . . ?
C7' C6' H6A' 110.9 . . ?
C5' C6' H6B' 110.9 . . ?
C7' C6' H6B' 110.9 . . ?
H6A' C6' H6B' 108.9 . . ?
C8' C7' C6' 102.2(5) . . ?
C8' C7' H7A' 111.3 . . ?
C6' C7' H7A' 111.3 . . ?
C8' C7' H7B' 111.3 . . ?
C6' C7' H7B' 111.3 . . ?
H7A' C7' H7B' 109.2 . . ?
O2 C8' C7' 108.3(4) . . ?
O2 C8' H8A' 110.0 . . ?
C7' C8' H8A' 110.0 . . ?
O2 C8' H8B' 110.0 . . ?
C7' C8' H8B' 110.0 . . ?
H8A' C8' H8B' 108.4 . . ?
C103 O3 C100 107.3(5) . . ?
C103 O3 Li1 124.7(6) . . ?
C100 O3 Li1 126.2(5) . . ?
O3 C100 C101 106.3(6) . . ?
O3 C100 H10A 110.5 . . ?
C101 C100 H10A 110.5 . . ?
O3 C100 H10B 110.5 . . ?
C101 C100 H10B 110.5 . . ?
H10A C100 H10B 108.7 . . ?
C102 C101 C100 104.3(6) . . ?
C102 C101 H10C 110.9 . . ?
C100 C101 H10C 110.9 . . ?
C102 C101 H10D 110.9 . . ?
C100 C101 H10D 110.9 . . ?
H10C C101 H10D 108.9 . . ?
C103 C102 C101 106.5(7) . . ?
C103 C102 H10E 110.4 . . ?
C101 C102 H10E 110.4 . . ?
C103 C102 H10F 110.4 . . ?
C101 C102 H10F 110.4 . . ?
H10E C102 H10F 108.6 . . ?
O3 C103 C102 109.7(8) . . ?
O3 C103 H10G 109.7 . . ?
C102 C103 H10G 109.7 . . ?
O3 C103 H10H 109.7 . . ?
C102 C103 H10H 109.7 . . ?
H10G C103 H10H 108.2 . . ?
C11 N1 C19 119.7(5) . . ?
C11 N1 Li2 110.7(4) . . ?
C19 N1 Li2 129.5(4) . . ?
C21 N2 C29 119.9(5) . . ?
C21 N2 Li2 110.9(4) . . ?
C29 N2 Li2 129.2(5) . . ?
C31 N3 C39 120.2(5) . . ?
C31 N3 Li2 109.9(4) . . ?
C39 N3 Li2 129.8(5) . . ?
C2A C1A Al1 115.5(6) . . ?
C2A C1A H1AA 108.4 . . ?
Al1 C1A H1AA 108.4 . . ?
C2A C1A H1AB 108.4 . . ?
Al1 C1A H1AB 108.4 . . ?
H1AA C1A H1AB 107.5 . . ?
C1A C2A H2AA 109.5 . . ?
C1A C2A H2AB 109.5 . . ?
H2AA C2A H2AB 109.5 . . ?
C1A C2A H2AC 109.5 . . ?
H2AA C2A H2AC 109.5 . . ?
H2AB C2A H2AC 109.5 . . ?
N1 C11 C12 118.6(5) . . ?
N1 C11 Al1 117.9(4) . . ?
C12 C11 Al1 123.5(5) . . ?
C13 C12 C11 122.0(6) . . ?
C13 C12 H12A 119.0 . . ?
C11 C12 H12A 119.0 . . ?
C12 C13 C14 119.7(6) . . ?
C12 C13 H13A 120.2 . . ?
C14 C13 H13A 120.2 . . ?
C13 C14 C19 117.3(6) . . ?
C13 C14 C15 124.7(6) . . ?
C19 C14 C15 117.9(7) . . ?
C16 C15 C14 122.1(7) . . ?
C16 C15 H15A 118.9 . . ?
C14 C15 H15A 118.9 . . ?
C15 C16 C17 119.5(7) . . ?
C15 C16 H16A 120.2 . . ?
C17 C16 H16A 120.2 . . ?
C18 C17 C16 121.2(7) . . ?
C18 C17 H17A 119.4 . . ?
C16 C17 H17A 119.4 . . ?
C17 C18 C19 120.0(6) . . ?
C17 C18 H18A 120.0 . . ?
C19 C18 H18A 120.0 . . ?
N1 C19 C18 118.2(5) . . ?
N1 C19 C14 122.6(5) . . ?
C18 C19 C14 119.2(5) . . ?
N2 C21 C22 119.6(6) . . ?
N2 C21 Al1 117.6(4) . . ?
C22 C21 Al1 122.8(5) . . ?
C23 C22 C21 120.8(7) . . ?
C23 C22 H22A 119.6 . . ?
C21 C22 H22A 119.6 . . ?
C24 C23 C22 120.0(6) . . ?
C24 C23 H23A 120.0 . . ?
C22 C23 H23A 120.0 . . ?
C23 C24 C29 116.9(6) . . ?
C23 C24 C25 123.1(7) . . ?
C29 C24 C25 120.0(7) . . ?
C26 C25 C24 119.9(7) . . ?
C26 C25 H25A 120.1 . . ?
C24 C25 H25A 120.1 . . ?
C25 C26 C27 120.9(7) . . ?
C25 C26 H26A 119.5 . . ?
C27 C26 H26A 119.5 . . ?
C26 C27 C28 120.7(8) . . ?
C26 C27 H27A 119.7 . . ?
C28 C27 H27A 119.7 . . ?
C27 C28 C29 120.7(7) . . ?
C27 C28 H28A 119.6 . . ?
C29 C28 H28A 119.6 . . ?
N2 C29 C24 122.8(6) . . ?
N2 C29 C28 119.4(5) . . ?
C24 C29 C28 117.8(6) . . ?
N3 C31 C32 118.5(6) . . ?
N3 C31 Al1 118.7(4) . . ?
C32 C31 Al1 122.8(5) . . ?
C33 C32 C31 121.2(7) . . ?
C33 C32 H32A 119.4 . . ?
C31 C32 H32A 119.4 . . ?
C32 C33 C34 121.1(6) . . ?
C32 C33 H33A 119.4 . . ?
C34 C33 H33A 119.4 . . ?
C33 C34 C39 117.2(6) . . ?
C33 C34 C35 124.5(7) . . ?
C39 C34 C35 118.3(7) . . ?
C36 C35 C34 121.3(7) . . ?
C36 C35 H35A 119.4 . . ?
C34 C35 H35A 119.4 . . ?
C35 C36 C37 120.1(7) . . ?
C35 C36 H36A 120.0 . . ?
C37 C36 H36A 120.0 . . ?
C36 C37 C38 121.2(8) . . ?
C36 C37 H37A 119.4 . . ?
C38 C37 H37A 119.4 . . ?
C37 C38 C39 119.5(7) . . ?
C37 C38 H38A 120.3 . . ?
C39 C38 H38A 120.3 . . ?
N3 C39 C38 118.8(5) . . ?
N3 C39 C34 121.6(6) . . ?
C38 C39 C34 119.6(6) . . ?
C2S C1S C6S 120.0 . . ?
C2S C1S C7S 119.7(5) . . ?
C6S C1S C7S 119.7(5) . . ?
C1S C2S C3S 120.0 . . ?
C1S C2S H2S 120.0 . . ?
C3S C2S H2S 120.0 . . ?
C2S C3S C4S 120.0 . . ?
C2S C3S H3S 120.0 . . ?
C4S C3S H3S 120.0 . . ?
C5S C4S C3S 120.0 . . ?
C5S C4S H4S 120.0 . . ?
C3S C4S H4S 120.0 . . ?
C6S C5S C4S 120.0 . . ?
C6S C5S H5S 120.0 . . ?
C4S C5S H5S 120.0 . . ?
C5S C6S C1S 120.0 . . ?
C5S C6S H6S 120.0 . . ?
C1S C6S H6S 120.0 . . ?
C1S C7S H71S 109.5 . . ?
C1S C7S H72S 109.5 . . ?
H71S C7S H72S 109.5 . . ?
C1S C7S H73S 109.5 . . ?
H71S C7S H73S 109.5 . . ?
H72S C7S H73S 109.5 . . ?
C2T C1T C6T 120.0 . . ?
C2T C1T C7T 120.8(6) . . ?
C6T C1T C7T 119.2(6) . . ?
C3T C2T C1T 120.0 . . ?
C3T C2T H2T 120.0 . . ?
C1T C2T H2T 120.0 . . ?
C2T C3T C4T 120.0 . . ?
C2T C3T H3T 120.0 . . ?
C4T C3T H3T 120.0 . . ?
C5T C4T C3T 120.0 . . ?
C5T C4T H4T 120.0 . . ?
C3T C4T H4T 120.0 . . ?
C6T C5T C4T 120.0 . . ?
C6T C5T H5T 120.0 . . ?
C4T C5T H5T 120.0 . . ?
C5T C6T C1T 120.0 . . ?
C5T C6T H6T 120.0 . . ?
C1T C6T H6T 120.0 . . ?
C1T C7T H71T 109.5 . . ?
C1T C7T H72T 109.5 . . ?
H71T C7T H72T 109.5 . . ?
C1T C7T H73T 109.5 . . ?
H71T C7T H73T 109.5 . . ?
H72T C7T H73T 109.5 . . ?

loop_
_geom_bond_atom_site_label_1
_geom_bond_atom_site_label_2
_geom_bond_distance
_geom_bond_site_symmetry_2
_geom_bond_publ_flag
Cl1 Li1 2.32(2) . ?
Cl1 Li2 2.45(2) . ?
Br1 Li1 2.348(15) . ?
Br1 Li2 2.511(15) . ?
Al1 C1A 1.987(7) . ?
Al1 C31 2.007(6) . ?
Al1 C11 2.007(6) . ?
Al1 C21 2.021(6) . ?
Al1 Li2 3.060(9) . ?
Li1 O1 1.880(12) . ?
Li1 O2 1.893(11) . ?
Li1 O3 1.902(11) . ?
Li2 N1 2.164(10) . ?
Li2 N3 2.169(9) . ?
Li2 N2 2.191(10) . ?
O1 C4' 1.480(9) . ?
O1 C1' 1.494(10) . ?
O1 C1 1.493(9) . ?
O1 C4 1.503(10) . ?
C1 C2 1.546(9) . ?
C1 H1A 0.9900 . ?
C1 H1B 0.9900 . ?
C2 C3 1.555(9) . ?
C2 H2A 0.9900 . ?
C2 H2B 0.9900 . ?
C3 C4 1.569(9) . ?
C3 H3A 0.9900 . ?
C3 H3B 0.9900 . ?
C4 H4A 0.9900 . ?
C4 H4B 0.9900 . ?
C1' C2' 1.540(9) . ?
C1' H1A' 0.9900 . ?
C1' H1B' 0.9900 . ?
C2' C3' 1.559(9) . ?
C2' H2A' 0.9900 . ?
C2' H2B' 0.9900 . ?
C3' C4' 1.565(8) . ?
C3' H3A' 0.9900 . ?
C3' H3B' 0.9900 . ?
C4' H4A' 0.9900 . ?
C4' H4B' 0.9900 . ?
O2 C5' 1.467(9) . ?
O2 C8' 1.485(6) . ?
O2 C8 1.485(6) . ?
O2 C5 1.486(9) . ?
C5 C6 1.549(8) . ?
C5 H5A 0.9900 . ?
C5 H5B 0.9900 . ?
C6 C7 1.554(8) . ?
C6 H6A 0.9900 . ?
C6 H6B 0.9900 . ?
C7 C8 1.556(6) . ?
C7 H7A 0.9900 . ?
C7 H7B 0.9900 . ?
C8 H8A 0.9900 . ?
C8 H8B 0.9900 . ?
C5' C6' 1.568(9) . ?
C5' H5A' 0.9900 . ?
C5' H5B' 0.9900 . ?
C6' C7' 1.572(9) . ?
C6' H6A' 0.9900 . ?
C6' H6B' 0.9900 . ?
C7' C8' 1.556(6) . ?
C7' H7A' 0.9900 . ?
C7' H7B' 0.9900 . ?
C8' H8A' 0.9900 . ?
C8' H8B' 0.9900 . ?
O3 C103 1.414(10) . ?
O3 C100 1.433(8) . ?
C100 C101 1.485(9) . ?
C100 H10A 0.9900 . ?
C100 H10B 0.9900 . ?
C101 C102 1.477(11) . ?
C101 H10C 0.9900 . ?
C101 H10D 0.9900 . ?
C102 C103 1.436(12) . ?
C102 H10E 0.9900 . ?
C102 H10F 0.9900 . ?
C103 H10G 0.9900 . ?
C103 H10H 0.9900 . ?
N1 C11 1.342(7) . ?
N1 C19 1.379(7) . ?
N2 C21 1.330(7) . ?
N2 C29 1.381(7) . ?
N3 C31 1.343(7) . ?
N3 C39 1.388(7) . ?
C1A C2A 1.547(13) . ?
C1A H1AA 0.9900 . ?
C1A H1AB 0.9900 . ?
C2A H2AA 0.9800 . ?
C2A H2AB 0.9800 . ?
C2A H2AC 0.9800 . ?
C11 C12 1.440(8) . ?
C12 C13 1.356(9) . ?
C12 H12A 0.9500 . ?
C13 C14 1.391(9) . ?
C13 H13A 0.9500 . ?
C14 C19 1.420(8) . ?
C14 C15 1.422(10) . ?
C15 C16 1.342(10) . ?
C15 H15A 0.9500 . ?
C16 C17 1.409(10) . ?
C16 H16A 0.9500 . ?
C17 C18 1.364(9) . ?
C17 H17A 0.9500 . ?
C18 C19 1.418(8) . ?
C18 H18A 0.9500 . ?
C21 C22 1.407(9) . ?
C22 C23 1.388(10) . ?
C22 H22A 0.9500 . ?
C23 C24 1.387(10) . ?
C23 H23A 0.9500 . ?
C24 C29 1.399(9) . ?
C24 C25 1.429(10) . ?
C25 C26 1.350(11) . ?
C25 H25A 0.9500 . ?
C26 C27 1.371(11) . ?
C26 H26A 0.9500 . ?
C27 C28 1.382(9) . ?
C27 H27A 0.9500 . ?
C28 C29 1.410(9) . ?
C28 H28A 0.9500 . ?
C31 C32 1.432(9) . ?
C32 C33 1.346(10) . ?
C32 H32A 0.9500 . ?
C33 C34 1.382(10) . ?
C33 H33A 0.9500 . ?
C34 C39 1.410(9) . ?
C34 C35 1.415(10) . ?
C35 C36 1.343(11) . ?
C35 H35A 0.9500 . ?
C36 C37 1.379(11) . ?
C36 H36A 0.9500 . ?
C37 C38 1.381(9) . ?
C37 H37A 0.9500 . ?
C38 C39 1.394(9) . ?
C38 H38A 0.9500 . ?
C1S C2S 1.3900 . ?
C1S C6S 1.3900 . ?
C1S C7S 1.564(6) . ?
C2S C3S 1.3900 . ?
C2S H2S 0.9500 . ?
C3S C4S 1.3900 . ?
C3S H3S 0.9500 . ?
C4S C5S 1.3900 . ?
C4S H4S 0.9500 . ?
C5S C6S 1.3900 . ?
C5S H5S 0.9500 . ?
C6S H6S 0.9500 . ?
C7S H71S 0.9800 . ?
C7S H72S 0.9800 . ?
C7S H73S 0.9800 . ?
C1T C2T 1.3900 . ?
C1T C6T 1.3900 . ?
C1T C7T 1.568(7) . ?
C2T C3T 1.3900 . ?
C2T H2T 0.9500 . ?
C3T C4T 1.3900 . ?
C3T H3T 0.9500 . ?
C4T C5T 1.3900 . ?
C4T H4T 0.9500 . ?
C5T C6T 1.3900 . ?
C5T H5T 0.9500 . ?
C6T H6T 0.9500 . ?
C7T H71T 0.9800 . ?
C7T H72T 0.9800 . ?
C7T H73T 0.9800 . ?

loop_
_geom_torsion_atom_site_label_1
_geom_torsion_atom_site_label_2
_geom_torsion_atom_site_label_3
_geom_torsion_atom_site_label_4
_geom_torsion
_geom_torsion_site_symmetry_1
_geom_torsion_site_symmetry_2
_geom_torsion_site_symmetry_3
_geom_torsion_site_symmetry_4
_geom_torsion_publ_flag
O2 Li1 O1 C4' 166.8(13) . . . . ?
O3 Li1 O1 C4' -82.7(14) . . . . ?
Cl1 Li1 O1 C4' 39.1(15) . . . . ?
Br1 Li1 O1 C4' 47.7(15) . . . . ?
O2 Li1 O1 C1' -35.9(19) . . . . ?
O3 Li1 O1 C1' 74.6(19) . . . . ?
Cl1 Li1 O1 C1' -163.6(19) . . . . ?
Br1 Li1 O1 C1' -155.0(18) . . . . ?
O2 Li1 O1 C1 41.5(15) . . . . ?
O3 Li1 O1 C1 151.9(13) . . . . ?
Cl1 Li1 O1 C1 -86.2(15) . . . . ?
Br1 Li1 O1 C1 -77.6(15) . . . . ?
O2 Li1 O1 C4 -131.0(19) . . . . ?
O3 Li1 O1 C4 -21(2) . . . . ?
Cl1 Li1 O1 C4 101(2) . . . . ?
Br1 Li1 O1 C4 110(2) . . . . ?
C4 O1 C1 C2 -27(2) . . . . ?
Li1 O1 C1 C2 159.5(12) . . . . ?
O1 C1 C2 C3 16(2) . . . . ?
C1 C2 C3 C4 1(2) . . . . ?
C1 O1 C4 C3 28(3) . . . . ?
Li1 O1 C4 C3 -158.2(14) . . . . ?
C2 C3 C4 O1 -18(3) . . . . ?
C4' O1 C1' C2' 1(3) . . . . ?
Li1 O1 C1' C2' -159.3(16) . . . . ?
O1 C1' C2' C3' 2(3) . . . . ?
C1' C2' C3' C4' -3(3) . . . . ?
C1' O1 C4' C3' -3(2) . . . . ?
Li1 O1 C4' C3' 157.4(12) . . . . ?
C2' C3' C4' O1 4(2) . . . . ?
O1 Li1 O2 C5' -19.0(18) . . . . ?
O3 Li1 O2 C5' -131.8(17) . . . . ?
Cl1 Li1 O2 C5' 108.9(18) . . . . ?
Br1 Li1 O2 C5' 103.6(17) . . . . ?
O1 Li1 O2 C8' 175.8(6) . . . . ?
O3 Li1 O2 C8' 63.0(7) . . . . ?
Cl1 Li1 O2 C8' -56.2(9) . . . . ?
Br1 Li1 O2 C8' -61.5(8) . . . . ?
O1 Li1 O2 C8 175.8(6) . . . . ?
O3 Li1 O2 C8 63.0(7) . . . . ?
Cl1 Li1 O2 C8 -56.2(9) . . . . ?
Br1 Li1 O2 C8 -61.5(8) . . . . ?
O1 Li1 O2 C5 -54.8(10) . . . . ?
O3 Li1 O2 C5 -167.6(8) . . . . ?
Cl1 Li1 O2 C5 73.1(11) . . . . ?
Br1 Li1 O2 C5 67.8(10) . . . . ?
C8 O2 C5 C6 -4.2(16) . . . . ?
Li1 O2 C5 C6 -137.2(12) . . . . ?
O2 C5 C6 C7 0.5(18) . . . . ?
C5 C6 C7 C8 3.2(17) . . . . ?
C5 O2 C8 C7 6.3(12) . . . . ?
Li1 O2 C8 C7 137.4(7) . . . . ?
C6 C7 C8 O2 -5.8(14) . . . . ?
C8' O2 C5' C6' 20(2) . . . . ?
Li1 O2 C5' C6' -146.4(13) . . . . ?
O2 C5' C6' C7' -1(2) . . . . ?
C5' C6' C7' C8' -17.7(19) . . . . ?
C5' O2 C8' C7' -32.3(14) . . . . ?
Li1 O2 C8' C7' 137.4(7) . . . . ?
C6' C7' C8' O2 31.3(14) . . . . ?
C103 O3 C100 C101 -22.3(9) . . . . ?
Li1 O3 C100 C101 172.6(6) . . . . ?
O3 C100 C101 C102 24.7(8) . . . . ?
C100 C101 C102 C103 -18.0(11) . . . . ?
C100 O3 C103 C102 11.0(12) . . . . ?
Li1 O3 C103 C102 176.4(8) . . . . ?
C101 C102 C103 O3 4.9(13) . . . . ?
C19 N1 C11 C12 1.4(7) . . . . ?
Li2 N1 C11 C12 -175.2(5) . . . . ?
C19 N1 C11 Al1 -178.3(3) . . . . ?
Li2 N1 C11 Al1 5.1(5) . . . . ?
N1 C11 C12 C13 -0.7(9) . . . . ?
Al1 C11 C12 C13 178.9(5) . . . . ?
C11 C12 C13 C14 -0.7(9) . . . . ?
C12 C13 C14 C19 1.4(9) . . . . ?
C12 C13 C14 C15 -177.7(6) . . . . ?
C13 C14 C15 C16 179.3(7) . . . . ?
C19 C14 C15 C16 0.1(10) . . . . ?
C14 C15 C16 C17 0.4(11) . . . . ?
C15 C16 C17 C18 -0.3(10) . . . . ?
C16 C17 C18 C19 -0.3(9) . . . . ?
C11 N1 C19 C18 178.5(5) . . . . ?
Li2 N1 C19 C18 -5.6(7) . . . . ?
C11 N1 C19 C14 -0.6(7) . . . . ?
Li2 N1 C19 C14 175.3(5) . . . . ?
C17 C18 C19 N1 -178.4(5) . . . . ?
C17 C18 C19 C14 0.8(8) . . . . ?
C13 C14 C19 N1 -0.8(8) . . . . ?
C15 C14 C19 N1 178.4(5) . . . . ?
C13 C14 C19 C18 -179.9(5) . . . . ?
C15 C14 C19 C18 -0.7(8) . . . . ?
C29 N2 C21 C22 1.1(8) . . . . ?
Li2 N2 C21 C22 179.2(5) . . . . ?
C29 N2 C21 Al1 -177.4(4) . . . . ?
Li2 N2 C21 Al1 0.6(5) . . . . ?
N2 C21 C22 C23 -0.6(10) . . . . ?
Al1 C21 C22 C23 177.9(5) . . . . ?
C21 C22 C23 C24 -1.5(10) . . . . ?
C22 C23 C24 C29 2.9(10) . . . . ?
C22 C23 C24 C25 -178.9(6) . . . . ?
C23 C24 C25 C26 -179.1(7) . . . . ?
C29 C24 C25 C26 -0.9(9) . . . . ?
C24 C25 C26 C27 1.3(11) . . . . ?
C25 C26 C27 C28 -1.1(11) . . . . ?
C26 C27 C28 C29 0.4(10) . . . . ?
C21 N2 C29 C24 0.4(8) . . . . ?
Li2 N2 C29 C24 -177.3(5) . . . . ?
C21 N2 C29 C28 179.5(5) . . . . ?
Li2 N2 C29 C28 1.8(8) . . . . ?
C23 C24 C29 N2 -2.4(9) . . . . ?
C25 C24 C29 N2 179.3(5) . . . . ?
C23 C24 C29 C28 178.5(6) . . . . ?
C25 C24 C29 C28 0.2(8) . . . . ?
C27 C28 C29 N2 -179.1(5) . . . . ?
C27 C28 C29 C24 0.0(9) . . . . ?
C39 N3 C31 C32 -0.4(8) . . . . ?
Li2 N3 C31 C32 176.3(5) . . . . ?
C39 N3 C31 Al1 179.5(4) . . . . ?
Li2 N3 C31 Al1 -3.8(5) . . . . ?
N3 C31 C32 C33 -1.3(10) . . . . ?
Al1 C31 C32 C33 178.8(6) . . . . ?
C31 C32 C33 C34 3.7(11) . . . . ?
C32 C33 C34 C39 -4.3(10) . . . . ?
C32 C33 C34 C35 177.9(7) . . . . ?
C33 C34 C35 C36 179.3(7) . . . . ?
C39 C34 C35 C36 1.4(10) . . . . ?
C34 C35 C36 C37 -1.9(11) . . . . ?
C35 C36 C37 C38 1.0(11) . . . . ?
C36 C37 C38 C39 0.3(10) . . . . ?
C31 N3 C39 C38 -179.6(5) . . . . ?
Li2 N3 C39 C38 4.4(8) . . . . ?
C31 N3 C39 C34 -0.3(8) . . . . ?
Li2 N3 C39 C34 -176.2(5) . . . . ?
C37 C38 C39 N3 178.6(5) . . . . ?
C37 C38 C39 C34 -0.8(9) . . . . ?
C33 C34 C39 N3 2.6(9) . . . . ?
C35 C34 C39 N3 -179.4(5) . . . . ?
C33 C34 C39 C38 -178.1(6) . . . . ?
C35 C34 C39 C38 -0.1(9) . . . . ?
C6S C1S C2S C3S 0.0 . . . . ?
C7S C1S C2S C3S 171.3(15) . . . . ?
C1S C2S C3S C4S 0.0 . . . . ?
C2S C3S C4S C5S 0.0 . . . . ?
C3S C4S C5S C6S 0.0 . . . . ?
C4S C5S C6S C1S 0.0 . . . . ?
C2S C1S C6S C5S 0.0 . . . . ?
C7S C1S C6S C5S -171.3(15) . . . . ?
C6T C1T C2T C3T 0.0 . . . . ?
C7T C1T C2T C3T -180(2) . . . . ?
C1T C2T C3T C4T 0.0 . . . . ?
C2T C3T C4T C5T 0.0 . . . . ?
C3T C4T C5T C6T 0.0 . . . . ?
C4T C5T C6T C1T 0.0 . . . . ?
C2T C1T C6T C5T 0.0 . . . . ?
C7T C1T C6T C5T 180(2) . . . . ?
